data_2310473
loop_
_publ_author_name
'Romers, C.'
'Blaisse, B.A.'
'Ijdo, D.J.W.'

_publ_section_title
;
 Complex sulphur compounds.I. The crystal structure of Mg Ga2 S4
;
_journal_name_full 'Acta Crystallographica (1,1948-23,1967)'
_journal_page_first 634
_journal_page_last 640
_journal_volume 23
_journal_year 1967
_chemical_formula_sum 'Ga2 Mg S4'
_chemical_name_systematic 'Mg Ga2 S4'
_space_group_IT_number 15
_symmetry_space_group_name_Hall '-C 2yc'
_symmetry_space_group_name_H-M 'C 1 2/c 1'
_cell_angle_alpha 90
_cell_angle_beta 108.8
_cell_angle_gamma 90
_cell_formula_units_Z 12
_cell_length_a 12.74
_cell_length_b 22.54
_cell_length_c 6.43
_cell_volume 1747.927
_citation_journal_id_ASTM ACCRA9
_cod_data_source_file Romers_ACCRA9_1967_1399.cif
_cod_data_source_block Ga2Mg1S4
_cod_original_formula_sum 'Ga2 Mg1 S4'
_cod_database_code 2310473

loop_
_symmetry_equiv_pos_as_xyz
x,y,z
-x,y,-z+1/2
-x,-y,-z
x,-y,z-1/2
x+1/2,y+1/2,z
-x+1/2,y+1/2,-z+1/2
-x+1/2,-y+1/2,-z
x+1/2,-y+1/2,z-1/2

loop_
_atom_site_label
_atom_site_type_symbol
_atom_site_fract_x
_atom_site_fract_y
_atom_site_fract_z
_atom_site_occupancy
_atom_site_U_iso_or_equiv
Mg1 Mg+2 0 -0.1298 0.25 1 0.0
Ga3 Ga+3 0.3163 0.2003 0.1476 1 0.0
Mg3 Mg+2 0 0.218 0.25 1 0.0
S6 S-2 0.3844 -0.1981 0.1223 1 0.0
S1 S-2 0.1091 -0.1319 -0.0158 1 0.0
Ga1 Ga+3 0.2921 -0.1249 0.118 1 0.0
S4 S-2 0.3742 0.1179 0.0002 1 0.0
S2 S-2 0.1085 0.0439 -0.0162 1 0.0
Ga2 Ga+3 0.2887 0.0402 0.1188 1 0.0
S3 S-2 0.1283 0.2162 -0.0021 1 0.0
Mg2 Mg+2 0 0.0436 0.25 1 0.0
S5 S-2 0.3665 -0.0409 0.0009 1 0.0
